data_4304309
loop_
_publ_author_name
'Tarlok S. Lobana'
'Gagandeep Bawa'
'Ray J. Butcher'

_publ_section_title
;
Synthesis of CuII-RuII-CuII Trinuclear Complexes via Redox Reaction of
Copper(I) Across Thiosemicarbazones Coordinated to Ruthenium(II)
;
_journal_name_full 'Inorganic Chemistry'
_journal_page_first 1488
_journal_page_last 1495
_journal_paper_doi 10.1021/ic701780g
_journal_volume 47
_journal_year 2008
_chemical_formula_sum 'C54 H50 Cl2 Cu2 N8 P2 Ru S2'
_chemical_formula_weight 1236.13
_chemical_name_systematic
; 
 ? 
;
_space_group_IT_number 2
_symmetry_cell_setting triclinic
_symmetry_space_group_name_Hall '-P 1'
_symmetry_space_group_name_H-M 'P -1'
_atom_sites_solution_hydrogens geom
_atom_sites_solution_primary direct
_atom_sites_solution_secondary difmap
_audit_creation_method SHELXL-97
_cell_angle_alpha 114.585(8)
_cell_angle_beta 96.333(7)
_cell_angle_gamma 99.163(7)
_cell_formula_units_Z 2
_cell_length_a 12.9527(10)
_cell_length_b 15.3932(14)
_cell_length_c 16.1930(14)
_cell_measurement_reflns_used 10406
_cell_measurement_temperature 296(2)
_cell_measurement_theta_max 32.4907
_cell_measurement_theta_min 4.5996
_cell_volume 2841.9(5)
_computing_cell_refinement 'CrysAlis PRO (Oxford Diffraction)'
_computing_data_collection 'CrysAlis PRO (Oxford Diffraction)'
_computing_data_reduction 'CrysAlis PRO (Oxford Diffraction)'
_computing_molecular_graphics SHELXTL
_computing_publication_material SHELXTL
_computing_structure_refinement 'SHELXL-97 (Sheldrick, 1997)'
_computing_structure_solution 'SHELXS-97 (Sheldrick, 1990)'
_diffrn_ambient_temperature 296(2)
_diffrn_measured_fraction_theta_full 0.990
_diffrn_measured_fraction_theta_max 0.900
_diffrn_measurement_device_type 'Oxford Diffraction Gemini'
_diffrn_measurement_method '\f and \w scans'
_diffrn_radiation_monochromator graphite
_diffrn_radiation_source 'fine-focus sealed tube'
_diffrn_radiation_type MoK\a
_diffrn_radiation_wavelength 0.71073
_diffrn_reflns_av_R_equivalents 0.0514
_diffrn_reflns_av_sigmaI/netI 0.1780
_diffrn_reflns_limit_h_max 19
_diffrn_reflns_limit_h_min -19
_diffrn_reflns_limit_k_max 23
_diffrn_reflns_limit_k_min -22
_diffrn_reflns_limit_l_max 24
_diffrn_reflns_limit_l_min -24
_diffrn_reflns_number 41345
_diffrn_reflns_theta_full 25.00
_diffrn_reflns_theta_max 32.54
_diffrn_reflns_theta_min 4.61
_diffrn_standards_decay_% <2%
_diffrn_standards_interval_count 50
_diffrn_standards_number 2
_exptl_absorpt_coefficient_mu 1.270
_exptl_absorpt_correction_T_max 1.00000
_exptl_absorpt_correction_T_min 0.89574
_exptl_absorpt_correction_type multi-scan
_exptl_absorpt_process_details
;
CrysAlis RED, Oxford Diffraction Ltd.,
Version 1.171.31.8 (release 12-01-2007 CrysAlis171 .NET)
(compiled Jan 12 2007,17:49:11)
Empirical absorption correction using spherical harmonics,
 implemented in SCALE3 ABSPACK scaling algorithm.
;
_exptl_crystal_colour olive-green
_exptl_crystal_density_diffrn 1.445
_exptl_crystal_density_method 'not measured'
_exptl_crystal_description plate
_exptl_crystal_F_000 1256
_exptl_crystal_size_max 0.45
_exptl_crystal_size_mid 0.37
_exptl_crystal_size_min 0.13
_refine_diff_density_max 0.746
_refine_diff_density_min -0.624
_refine_diff_density_rms 0.086
_refine_ls_extinction_method none
_refine_ls_goodness_of_fit_ref 0.926
_refine_ls_hydrogen_treatment constr
_refine_ls_matrix_type full
_refine_ls_number_parameters 650
_refine_ls_number_reflns 18572
_refine_ls_number_restraints 0
_refine_ls_restrained_S_all 0.926
_refine_ls_R_factor_all 0.1345
_refine_ls_R_factor_gt 0.0431
_refine_ls_shift/su_max 0.005
_refine_ls_shift/su_mean 0.002
_refine_ls_structure_factor_coef Fsqd
_refine_ls_weighting_details 'calc w=1/[\s^2^(Fo^2^)+(0.0481P)^2^] where P=(Fo^2^+2Fc^2^)/3'
_refine_ls_weighting_scheme calc
_refine_ls_wR_factor_gt 0.0901
_refine_ls_wR_factor_ref 0.1186
_reflns_number_gt 7737
_reflns_number_total 18572
_reflns_threshold_expression I>2\s(I)
_cod_data_source_file ic701780g-file001_6.cif
_cod_data_source_block tr124
_cod_original_cell_volume 2841.9(4)
_cod_database_code 4304309

loop_
_symmetry_equiv_pos_as_xyz
'x, y, z'
'-x, -y, -z'

loop_
_atom_site_label
_atom_site_type_symbol
_atom_site_fract_x
_atom_site_fract_y
_atom_site_fract_z
_atom_site_U_iso_or_equiv
_atom_site_adp_type
_atom_site_occupancy
_atom_site_symmetry_multiplicity
_atom_site_calc_flag
_atom_site_refinement_flags
_atom_site_disorder_assembly
_atom_site_disorder_group
Ru Ru 0.256516(8) 1.163622(6) -0.197324(6) 0.03133(3) Uani 1 1 d . A .
Cu1A Cu 0.077989(16) 1.410934(10) -0.205410(12) 0.05728(6) Uani 1 1 d . . .
Cu1B Cu 0.332931(16) 1.298816(10) -0.415461(10) 0.05184(5) Uani 1 1 d . . .
Cl1A Cl 0.0574(3) 1.55187(15) -0.18159(19) 0.1089(2) Uani 0.1749(11) 1 d P A 1
Cl1C Cl 0.10775(6) 1.56167(3) -0.19107(4) 0.1089(2) Uani 0.83 1 d P A 2
Cl1B Cl 0.30532(9) 1.29532(5) -0.55627(5) 0.07691(17) Uani 0.4994(10) 1 d P B 1
Cl1D Cl 0.30475(9) 1.31561(6) -0.54159(5) 0.07691(17) Uani 0.50 1 d P B 2
S1A S 0.30855(3) 1.31741(2) -0.05612(2) 0.04142(10) Uani 1 1 d . . .
S1B S 0.18218(3) 1.05378(2) -0.35904(2) 0.04002(10) Uani 1 1 d . . .
P1 P 0.41162(3) 1.10383(2) -0.20564(2) 0.03658(9) Uani 1 1 d . . .
P2 P 0.15714(3) 1.092916(19) -0.12067(2) 0.03278(9) Uani 1 1 d . . .
N1A N -0.03805(10) 1.34581(7) -0.32172(8) 0.0603(4) Uani 1 1 d . A .
N2A N 0.07808(8) 1.27454(6) -0.24014(6) 0.0361(3) Uani 1 1 d . A .
N3A N 0.15006(8) 1.25790(6) -0.18535(6) 0.0360(3) Uani 1 1 d . . .
N4A N 0.17936(10) 1.42780(7) -0.09871(7) 0.0505(4) Uani 1 1 d . A .
N1B N 0.44907(11) 1.42345(7) -0.34304(7) 0.0634(4) Uani 1 1 d . B .
N2B N 0.35560(9) 1.29952(6) -0.29418(6) 0.0400(3) Uani 1 1 d . A .
N3B N 0.30199(9) 1.22213(6) -0.28894(6) 0.0388(3) Uani 1 1 d . . .
N4B N 0.23525(10) 1.17257(7) -0.44562(6) 0.0467(4) Uani 1 1 d . A .
C1A C -0.09339(15) 1.38665(11) -0.36430(12) 0.0905(6) Uani 1 1 d . . .
H1AA H -0.0859 1.4543 -0.3353 0.109 Uiso 1 1 calc R A .
C2A C -0.16092(15) 1.33356(12) -0.44902(12) 0.0926(6) Uani 1 1 d . A .
H2AA H -0.1980 1.3646 -0.4768 0.111 Uiso 1 1 calc R . .
C3A C -0.17207(13) 1.23540(12) -0.49096(11) 0.0752(6) Uani 1 1 d . . .
H3AA H -0.2167 1.1979 -0.5486 0.090 Uiso 1 1 calc R A .
C4A C -0.11726(12) 1.19116(11) -0.44829(10) 0.0608(5) Uani 1 1 d . A .
H4AA H -0.1252 1.1234 -0.4760 0.073 Uiso 1 1 calc R . .
C5A C -0.05020(11) 1.24880(9) -0.36369(9) 0.0479(4) Uani 1 1 d . . .
C6A C 0.01458(10) 1.20968(9) -0.31336(8) 0.0443(4) Uani 1 1 d . A .
H6AA H 0.0096 1.1428 -0.3334 0.053 Uiso 1 1 calc R . .
C7A C 0.20582(10) 1.34399(8) -0.11281(8) 0.0389(4) Uani 1 1 d . A .
C8A C 0.23471(14) 1.51600(10) -0.01561(10) 0.0684(6) Uani 1 1 d . . .
H8AA H 0.2371 1.5726 -0.0281 0.082 Uiso 1 1 calc R A .
H8AB H 0.3076 1.5116 0.0001 0.082 Uiso 1 1 calc R . .
C9A C 0.1819(2) 1.52973(14) 0.06397(12) 0.1076(10) Uani 1 1 d . A .
H9AA H 0.2178 1.5905 0.1160 0.161 Uiso 1 1 calc R . .
H9AB H 0.1848 1.4765 0.0799 0.161 Uiso 1 1 calc R . .
H9AC H 0.1088 1.5310 0.0477 0.161 Uiso 1 1 calc R . .
C1B C 0.50048(18) 1.48346(11) -0.37307(11) 0.0988(7) Uani 1 1 d . . .
H1BA H 0.4833 1.4691 -0.4354 0.119 Uiso 1 1 calc R B .
C2B C 0.57775(19) 1.56550(12) -0.31533(13) 0.1144(8) Uani 1 1 d . B .
H2BA H 0.6100 1.6073 -0.3378 0.137 Uiso 1 1 calc R . .
C3B C 0.60730(17) 1.58557(11) -0.22359(12) 0.0962(7) Uani 1 1 d . . .
H3BA H 0.6623 1.6389 -0.1844 0.115 Uiso 1 1 calc R B .
C4B C 0.55502(14) 1.52640(10) -0.19161(11) 0.0680(6) Uani 1 1 d . B .
H4BA H 0.5710 1.5406 -0.1293 0.082 Uiso 1 1 calc R . .
C5B C 0.47769(13) 1.44476(9) -0.25242(9) 0.0546(5) Uani 1 1 d . . .
C6B C 0.42146(12) 1.37297(8) -0.22698(9) 0.0482(4) Uani 1 1 d . A .
H6BA H 0.4323 1.3796 -0.1667 0.058 Uiso 1 1 calc R . .
C7B C 0.24052(11) 1.15518(8) -0.37315(8) 0.0406(4) Uani 1 1 d . A .
C8B C 0.16941(14) 1.09906(11) -0.53403(9) 0.0654(5) Uani 1 1 d . . .
H8BA H 0.1389 1.1319 -0.5671 0.078 Uiso 1 1 calc R B .
H8BB H 0.1112 1.0602 -0.5225 0.078 Uiso 1 1 calc R . .
C9B C 0.23160(17) 1.03299(14) -0.59263(12) 0.0928(8) Uani 1 1 d . B .
H9BA H 0.1849 0.9837 -0.6485 0.139 Uiso 1 1 calc R . .
H9BB H 0.2640 1.0020 -0.5593 0.139 Uiso 1 1 calc R . .
H9BC H 0.2861 1.0705 -0.6079 0.139 Uiso 1 1 calc R . .
C1C C 0.49056(10) 1.14430(9) -0.27634(8) 0.0417(4) Uani 1 1 d . . .
C2C C 0.58225(13) 1.21919(11) -0.24012(10) 0.0701(6) Uani 1 1 d . . .
H2CA H 0.6098 1.2499 -0.1768 0.084 Uiso 1 1 calc R . .
C3C C 0.63244(15) 1.24786(14) -0.29926(11) 0.0925(7) Uani 1 1 d . . .
H3CA H 0.6942 1.2976 -0.2744 0.111 Uiso 1 1 calc R . .
C4C C 0.59446(15) 1.20569(13) -0.39233(11) 0.0833(6) Uani 1 1 d . . .
H4CA H 0.6275 1.2284 -0.4301 0.100 Uiso 1 1 calc R . .
C5C C 0.50732(14) 1.12983(12) -0.42886(10) 0.0716(6) Uani 1 1 d . . .
H5CA H 0.4817 1.0991 -0.4925 0.086 Uiso 1 1 calc R . .
C6C C 0.45623(12) 1.09773(10) -0.37288(8) 0.0543(5) Uani 1 1 d . . .
H6CA H 0.3981 1.0444 -0.3996 0.065 Uiso 1 1 calc R . .
C1D C 0.41070(10) 0.97194(8) -0.26038(8) 0.0411(4) Uani 1 1 d . . .
C2D C 0.48824(12) 0.93574(10) -0.30800(10) 0.0576(5) Uani 1 1 d . . .
H2DA H 0.5429 0.9785 -0.3141 0.069 Uiso 1 1 calc R . .
C3D C 0.48545(14) 0.83645(11) -0.34674(10) 0.0664(6) Uani 1 1 d . . .
H3DA H 0.5380 0.8132 -0.3790 0.080 Uiso 1 1 calc R . .
C4D C 0.40676(13) 0.77224(10) -0.33836(10) 0.0653(5) Uani 1 1 d . . .
H4DA H 0.4053 0.7055 -0.3647 0.078 Uiso 1 1 calc R . .
C5D C 0.32989(13) 0.80723(10) -0.29062(11) 0.0652(5) Uani 1 1 d . . .
H5DA H 0.2763 0.7642 -0.2837 0.078 Uiso 1 1 calc R . .
C6D C 0.33170(11) 0.90706(9) -0.25238(9) 0.0500(4) Uani 1 1 d . . .
H6DA H 0.2784 0.9300 -0.2210 0.060 Uiso 1 1 calc R . .
C1E C 0.50956(10) 1.14708(9) -0.09762(8) 0.0440(4) Uani 1 1 d . . .
C2E C 0.55487(11) 1.08316(10) -0.07235(9) 0.0566(5) Uani 1 1 d . . .
H2EA H 0.5389 1.0165 -0.1122 0.068 Uiso 1 1 calc R . .
C3E C 0.62372(13) 1.11918(11) 0.01217(10) 0.0729(6) Uani 1 1 d . . .
H3EA H 0.6530 1.0760 0.0288 0.087 Uiso 1 1 calc R . .
C4E C 0.64916(14) 1.21594(12) 0.07106(10) 0.0764(6) Uani 1 1 d . . .
H4EA H 0.6965 1.2385 0.1270 0.092 Uiso 1 1 calc R . .
C5E C 0.60545(12) 1.28171(12) 0.04893(10) 0.0633(6) Uani 1 1 d . . .
H5EA H 0.6223 1.3482 0.0897 0.076 Uiso 1 1 calc R . .
C6E C 0.53558(11) 1.24617(10) -0.03590(9) 0.0504(4) Uani 1 1 d . . .
H6EA H 0.5058 1.2898 -0.0515 0.060 Uiso 1 1 calc R . .
C1F C 0.10623(10) 0.96017(8) -0.17432(8) 0.0373(4) Uani 1 1 d . . .
C2F C 0.06092(11) 0.90923(9) -0.26943(9) 0.0462(4) Uani 1 1 d . . .
H2FA H 0.0551 0.9443 -0.3039 0.055 Uiso 1 1 calc R . .
C3F C 0.02507(13) 0.80880(10) -0.31268(11) 0.0602(5) Uani 1 1 d . . .
H3FA H -0.0070 0.7771 -0.3751 0.072 Uiso 1 1 calc R . .
C4F C 0.03676(14) 0.75525(10) -0.26347(11) 0.0702(6) Uani 1 1 d . . .
H4FA H 0.0149 0.6872 -0.2932 0.084 Uiso 1 1 calc R . .
C5F C 0.08079(13) 0.80233(9) -0.17044(10) 0.0611(5) Uani 1 1 d . . .
H5FA H 0.0874 0.7661 -0.1371 0.073 Uiso 1 1 calc R . .
C6F C 0.11527(11) 0.90318(8) -0.12623(9) 0.0467(4) Uani 1 1 d . . .
H6FA H 0.1451 0.9340 -0.0633 0.056 Uiso 1 1 calc R . .
C1G C 0.20962(10) 1.11962(7) -0.00020(7) 0.0371(4) Uani 1 1 d . . .
C2G C 0.31717(11) 1.13305(9) 0.02821(8) 0.0465(4) Uani 1 1 d . . .
H2GA H 0.3626 1.1298 -0.0132 0.056 Uiso 1 1 calc R . .
C3G C 0.35887(12) 1.15149(9) 0.11824(9) 0.0548(5) Uani 1 1 d . . .
H3GA H 0.4318 1.1592 0.1361 0.066 Uiso 1 1 calc R . .
C4G C 0.29499(13) 1.15836(10) 0.18042(9) 0.0583(5) Uani 1 1 d . . .
H4GA H 0.3238 1.1720 0.2409 0.070 Uiso 1 1 calc R . .
C5G C 0.18819(13) 1.14502(11) 0.15333(9) 0.0681(5) Uani 1 1 d . . .
H5GA H 0.1433 1.1495 0.1953 0.082 Uiso 1 1 calc R . .
C6G C 0.14609(12) 1.12457(10) 0.06239(9) 0.0581(5) Uani 1 1 d . . .
H6GA H 0.0728 1.1141 0.0441 0.070 Uiso 1 1 calc R . .
C1H C 0.03165(10) 1.13551(8) -0.10695(8) 0.0356(3) Uani 1 1 d . . .
C2H C -0.06634(12) 1.07967(11) -0.15751(11) 0.0623(6) Uani 1 1 d . . .
H2HA H -0.0718 1.0156 -0.2013 0.075 Uiso 1 1 calc R . .
C3H C -0.15694(14) 1.11498(13) -0.14573(13) 0.0818(7) Uani 1 1 d . . .
H3HA H -0.2226 1.0746 -0.1809 0.098 Uiso 1 1 calc R . .
C4H C -0.15157(14) 1.20785(12) -0.08354(11) 0.0776(6) Uani 1 1 d . . .
H4HA H -0.2133 1.2316 -0.0758 0.093 Uiso 1 1 calc R . .
C5H C -0.05453(13) 1.26699(10) -0.03184(11) 0.0715(6) Uani 1 1 d . . .
H5HA H -0.0498 1.3314 0.0108 0.086 Uiso 1 1 calc R . .
C6H C 0.03587(12) 1.23031(9) -0.04357(10) 0.0549(5) Uani 1 1 d . . .
H6HA H 0.1014 1.2705 -0.0079 0.066 Uiso 1 1 calc R . .

loop_
_atom_site_aniso_label
_atom_site_aniso_U_11
_atom_site_aniso_U_22
_atom_site_aniso_U_33
_atom_site_aniso_U_23
_atom_site_aniso_U_13
_atom_site_aniso_U_12
Ru 0.03675(5) 0.03070(3) 0.02636(3) 0.01481(3) 0.00233(4) 0.00361(3)
Cu1A 0.08035(12) 0.03459(6) 0.05186(8) 0.01716(5) -0.00409(9) 0.01672(7)
Cu1B 0.07066(11) 0.05215(7) 0.03887(6) 0.02960(5) 0.00879(7) 0.00502(8)
Cl1A 0.1673(6) 0.03678(17) 0.1016(3) 0.02911(16) -0.0336(3) 0.0119(3)
Cl1C 0.1673(6) 0.03678(17) 0.1016(3) 0.02911(16) -0.0336(3) 0.0119(3)
Cl1B 0.1241(4) 0.07275(19) 0.04217(15) 0.03714(12) 0.0127(2) 0.0139(2)
Cl1D 0.1241(4) 0.07275(19) 0.04217(15) 0.03714(12) 0.0127(2) 0.0139(2)
S1A 0.04799(18) 0.03867(13) 0.03171(13) 0.01391(10) -0.00147(14) 0.00500(13)
S1B 0.04923(19) 0.03404(12) 0.03117(13) 0.01297(9) 0.00370(14) 0.00124(13)
P1 0.03520(17) 0.04649(13) 0.03053(12) 0.01979(10) 0.00694(13) 0.00772(13)
P2 0.03604(16) 0.03322(11) 0.03218(12) 0.01741(9) 0.00711(12) 0.00751(12)
N1A 0.0762(8) 0.0448(5) 0.0550(6) 0.0204(4) -0.0059(6) 0.0186(5)
N2A 0.0433(6) 0.0325(4) 0.0335(4) 0.0164(3) 0.0060(4) 0.0074(4)
N3A 0.0465(6) 0.0313(4) 0.0298(4) 0.0146(3) 0.0020(4) 0.0082(4)
N4A 0.0700(8) 0.0279(4) 0.0461(5) 0.0122(4) 0.0012(6) 0.0099(5)
N1B 0.0848(9) 0.0523(5) 0.0558(5) 0.0331(4) 0.0141(6) -0.0034(6)
N2B 0.0536(6) 0.0337(4) 0.0346(4) 0.0186(3) 0.0096(5) 0.0045(4)
N3B 0.0496(6) 0.0349(4) 0.0285(4) 0.0145(3) 0.0054(4) 0.0008(4)
N4B 0.0653(7) 0.0429(4) 0.0286(4) 0.0171(3) 0.0008(5) 0.0050(5)
C1A 0.1150(13) 0.0693(7) 0.0943(9) 0.0441(6) -0.0107(10) 0.0391(8)
C2A 0.0918(12) 0.1016(8) 0.0985(9) 0.0653(6) -0.0181(9) 0.0256(8)
C3A 0.0576(9) 0.1009(9) 0.0642(8) 0.0408(6) -0.0128(8) 0.0144(8)
C4A 0.0605(9) 0.0641(7) 0.0497(7) 0.0197(6) -0.0015(7) 0.0161(7)
C5A 0.0507(8) 0.0496(6) 0.0419(6) 0.0213(4) -0.0006(6) 0.0109(6)
C6A 0.0448(7) 0.0405(5) 0.0408(6) 0.0150(4) -0.0002(6) 0.0061(5)
C7A 0.0431(7) 0.0384(5) 0.0319(5) 0.0166(4) 0.0009(5) 0.0019(5)
C8A 0.0889(11) 0.0369(6) 0.0618(8) 0.0150(5) -0.0157(8) 0.0076(7)
C9A 0.172(2) 0.0687(11) 0.0510(10) 0.0049(8) 0.0057(13) 0.0171(13)
C1B 0.1351(16) 0.0893(8) 0.0696(8) 0.0538(6) 0.0106(10) -0.0274(10)
C2B 0.1428(17) 0.0881(8) 0.1080(10) 0.0631(6) 0.0174(11) -0.0362(10)
C3B 0.1203(15) 0.0674(8) 0.0827(9) 0.0410(6) -0.0015(10) -0.0353(9)
C4B 0.0810(11) 0.0513(7) 0.0601(8) 0.0243(5) 0.0083(8) -0.0115(8)
C5B 0.0710(10) 0.0414(5) 0.0491(6) 0.0231(4) 0.0068(7) 0.0011(6)
C6B 0.0652(9) 0.0384(5) 0.0381(5) 0.0190(4) 0.0063(6) 0.0007(6)
C7B 0.0455(7) 0.0384(5) 0.0392(5) 0.0188(4) 0.0066(5) 0.0092(5)
C8B 0.0817(11) 0.0732(7) 0.0326(6) 0.0259(5) -0.0072(7) -0.0001(8)
C9B 0.1100(15) 0.0888(12) 0.0456(9) 0.0039(9) 0.0135(11) 0.0052(12)
C1C 0.0408(7) 0.0541(6) 0.0347(5) 0.0189(4) 0.0162(5) 0.0187(5)
C2C 0.0586(9) 0.0919(9) 0.0473(7) 0.0291(6) 0.0100(7) -0.0111(8)
C3C 0.0647(10) 0.1304(11) 0.0726(8) 0.0493(7) 0.0241(8) -0.0243(9)
C4C 0.0811(11) 0.1172(10) 0.0633(7) 0.0514(6) 0.0339(8) 0.0079(9)
C5C 0.0719(10) 0.1058(9) 0.0494(7) 0.0425(6) 0.0227(7) 0.0222(8)
C6C 0.0526(8) 0.0761(7) 0.0385(6) 0.0299(5) 0.0136(6) 0.0099(7)
C1D 0.0408(7) 0.0524(5) 0.0318(5) 0.0198(4) 0.0031(5) 0.0147(5)
C2D 0.0558(8) 0.0653(7) 0.0623(7) 0.0311(5) 0.0258(7) 0.0243(6)
C3D 0.0793(10) 0.0802(8) 0.0508(7) 0.0269(6) 0.0288(7) 0.0426(7)
C4D 0.0825(10) 0.0628(7) 0.0516(7) 0.0245(5) 0.0020(8) 0.0292(7)
C5D 0.0522(9) 0.0646(7) 0.0832(9) 0.0397(6) 0.0033(8) 0.0116(7)
C6D 0.0489(7) 0.0532(6) 0.0598(7) 0.0291(5) 0.0222(6) 0.0240(5)
C1E 0.0322(7) 0.0607(6) 0.0417(6) 0.0260(4) 0.0090(5) 0.0070(5)
C2E 0.0529(8) 0.0674(7) 0.0472(6) 0.0241(5) -0.0014(6) 0.0194(6)
C3E 0.0641(9) 0.0969(8) 0.0690(8) 0.0470(6) 0.0004(8) 0.0281(7)
C4E 0.0594(10) 0.1140(10) 0.0486(7) 0.0376(7) -0.0082(7) 0.0084(9)
C5E 0.0424(8) 0.0807(9) 0.0468(7) 0.0154(7) 0.0031(7) 0.0002(8)
C6E 0.0360(7) 0.0714(7) 0.0440(6) 0.0286(5) 0.0047(6) 0.0063(6)
C1F 0.0343(6) 0.0373(5) 0.0466(5) 0.0225(4) 0.0146(5) 0.0087(5)
C2F 0.0496(8) 0.0401(5) 0.0511(6) 0.0196(4) 0.0194(6) 0.0110(6)
C3F 0.0617(9) 0.0441(7) 0.0634(8) 0.0134(6) 0.0194(8) 0.0060(7)
C4F 0.0799(11) 0.0383(6) 0.0924(10) 0.0266(6) 0.0302(9) 0.0112(7)
C5F 0.0699(9) 0.0448(5) 0.0875(8) 0.0416(5) 0.0304(7) 0.0185(6)
C6F 0.0484(7) 0.0412(5) 0.0611(6) 0.0282(4) 0.0217(6) 0.0153(5)
C1G 0.0400(7) 0.0379(5) 0.0362(5) 0.0223(3) 0.0028(5) 0.0031(5)
C2G 0.0471(7) 0.0606(6) 0.0416(5) 0.0294(4) 0.0156(6) 0.0144(6)
C3G 0.0427(8) 0.0690(7) 0.0527(7) 0.0314(5) -0.0013(6) 0.0071(6)
C4G 0.0673(9) 0.0803(7) 0.0406(5) 0.0378(4) 0.0106(6) 0.0207(7)
C5G 0.0729(10) 0.1088(8) 0.0479(6) 0.0503(5) 0.0311(7) 0.0315(8)
C6G 0.0488(8) 0.0920(7) 0.0530(6) 0.0470(5) 0.0169(6) 0.0215(7)
C1H 0.0402(6) 0.0375(5) 0.0368(5) 0.0193(4) 0.0159(5) 0.0161(5)
C2H 0.0469(8) 0.0627(8) 0.0618(9) 0.0123(7) 0.0068(8) 0.0169(7)
C3H 0.0512(9) 0.0955(11) 0.0819(11) 0.0211(9) 0.0039(9) 0.0292(8)
C4H 0.0590(9) 0.1109(9) 0.0933(9) 0.0606(7) 0.0280(8) 0.0480(7)
C5H 0.0800(10) 0.0618(7) 0.0948(10) 0.0402(6) 0.0456(8) 0.0397(7)
C6H 0.0524(8) 0.0533(6) 0.0650(7) 0.0296(5) 0.0199(7) 0.0126(6)

loop_
_atom_type_symbol
_atom_type_description
_atom_type_scat_dispersion_real
_atom_type_scat_dispersion_imag
_atom_type_scat_source
C C 0.0033 0.0016 'International Tables Vol C Tables 4.2.6.8 and 6.1.1.4'
H H 0.0000 0.0000 'International Tables Vol C Tables 4.2.6.8 and 6.1.1.4'
N N 0.0061 0.0033 'International Tables Vol C Tables 4.2.6.8 and 6.1.1.4'
P P 0.1023 0.0942 'International Tables Vol C Tables 4.2.6.8 and 6.1.1.4'
S S 0.1246 0.1234 'International Tables Vol C Tables 4.2.6.8 and 6.1.1.4'
Cl Cl 0.1484 0.1585 'International Tables Vol C Tables 4.2.6.8 and 6.1.1.4'
Cu Cu 0.3201 1.2651 'International Tables Vol C Tables 4.2.6.8 and 6.1.1.4'
Ru Ru -1.2594 0.8363 'International Tables Vol C Tables 4.2.6.8 and 6.1.1.4'

loop_
_geom_angle_atom_site_label_1
_geom_angle_atom_site_label_2
_geom_angle_atom_site_label_3
_geom_angle
_geom_angle_site_symmetry_1
_geom_angle_site_symmetry_3
_geom_angle_publ_flag
N3B Ru N3A 79.07(4) . . ?
N3B Ru P2 163.18(3) . . ?
N3A Ru P2 89.43(3) . . ?
N3B Ru P1 88.00(3) . . ?
N3A Ru P1 161.78(3) . . ?
P2 Ru P1 105.725(14) . . ?
N3B Ru S1B 66.61(2) . . ?
N3A Ru S1B 94.93(2) . . ?
P2 Ru S1B 102.659(14) . . ?
P1 Ru S1B 91.591(14) . . ?
N3B Ru S1A 96.85(2) . . ?
N3A Ru S1A 66.34(2) . . ?
P2 Ru S1A 89.583(14) . . ?
P1 Ru S1A 103.006(14) . . ?
S1B Ru S1A 157.762(14) . . ?
N2A Cu1A N4A 81.22(4) . . ?
N2A Cu1A N1A 79.94(4) . . ?
N4A Cu1A N1A 160.44(5) . . ?
N2A Cu1A Cl1A 171.81(9) . . ?
N4A Cu1A Cl1A 106.57(8) . . ?
N1A Cu1A Cl1A 92.06(9) . . ?
N2A Cu1A Cl1C 164.76(4) . . ?
N4A Cu1A Cl1C 100.65(4) . . ?
N1A Cu1A Cl1C 98.91(4) . . ?
Cl1A Cu1A Cl1C 18.40(11) . . ?
N2B Cu1B N4B 80.72(4) . . ?
N2B Cu1B N1B 79.29(5) . . ?
N4B Cu1B N1B 159.63(5) . . ?
N2B Cu1B Cl1D 173.13(4) . . ?
N4B Cu1B Cl1D 103.63(4) . . ?
N1B Cu1B Cl1D 96.64(4) . . ?
N2B Cu1B Cl1B 179.02(3) . . ?
N4B Cu1B Cl1B 98.33(4) . . ?
N1B Cu1B Cl1B 101.65(4) . . ?
Cl1D Cu1B Cl1B 7.66(3) . . ?
C7A S1A Ru 81.13(4) . . ?
C7B S1B Ru 81.93(4) . . ?
C1E P1 C1C 101.89(6) . . ?
C1E P1 C1D 101.16(6) . . ?
C1C P1 C1D 99.65(6) . . ?
C1E P1 Ru 117.94(4) . . ?
C1C P1 Ru 109.72(5) . . ?
C1D P1 Ru 123.17(4) . . ?
C1F P2 C1G 102.11(6) . . ?
C1F P2 C1H 100.84(5) . . ?
C1G P2 C1H 100.22(6) . . ?
C1F P2 Ru 119.48(5) . . ?
C1G P2 Ru 120.23(4) . . ?
C1H P2 Ru 110.74(5) . . ?
C5A N1A C1A 117.79(11) . . ?
C5A N1A Cu1A 112.40(10) . . ?
C1A N1A Cu1A 129.44(9) . . ?
C6A N2A N3A 125.99(10) . . ?
C6A N2A Cu1A 118.31(10) . . ?
N3A N2A Cu1A 115.63(6) . . ?
N2A N3A C7A 110.83(10) . . ?
N2A N3A Ru 139.14(7) . . ?
C7A N3A Ru 102.46(8) . . ?
C7A N4A C8A 118.57(12) . . ?
C7A N4A Cu1A 110.37(7) . . ?
C8A N4A Cu1A 130.72(10) . . ?
C1B N1B C5B 117.59(12) . . ?
C1B N1B Cu1B 129.04(10) . . ?
C5B N1B Cu1B 113.35(10) . . ?
C6B N2B N3B 125.47(11) . . ?
C6B N2B Cu1B 118.52(10) . . ?
N3B N2B Cu1B 116.00(6) . . ?
N2B N3B C7B 111.47(10) . . ?
N2B N3B Ru 144.66(6) . . ?
C7B N3B Ru 103.31(8) . . ?
C7B N4B C8B 119.74(11) . . ?
C7B N4B Cu1B 110.18(7) . . ?
C8B N4B Cu1B 129.91(10) . . ?
N1A C1A C2A 123.15(14) . . ?
N1A C1A H1AA 118.4 . . ?
C2A C1A H1AA 118.4 . . ?
C3A C2A C1A 118.42(18) . . ?
C3A C2A H2AA 120.8 . . ?
C1A C2A H2AA 120.8 . . ?
C2A C3A C4A 119.75(14) . . ?
C2A C3A H3AA 120.1 . . ?
C4A C3A H3AA 120.1 . . ?
C3A C4A C5A 118.85(14) . . ?
C3A C4A H4AA 120.6 . . ?
C5A C4A H4AA 120.6 . . ?
N1A C5A C4A 122.02(14) . . ?
N1A C5A C6A 114.54(10) . . ?
C4A C5A C6A 123.43(12) . . ?
N2A C6A C5A 114.58(11) . . ?
N2A C6A H6AA 122.7 . . ?
C5A C6A H6AA 122.7 . . ?
N4A C7A N3A 120.75(11) . . ?
N4A C7A S1A 131.72(8) . . ?
N3A C7A S1A 107.49(9) . . ?
N4A C8A C9A 112.01(14) . . ?
N4A C8A H8AA 109.2 . . ?
C9A C8A H8AA 109.2 . . ?
N4A C8A H8AB 109.2 . . ?
C9A C8A H8AB 109.2 . . ?
H8AA C8A H8AB 107.9 . . ?
C8A C9A H9AA 109.5 . . ?
C8A C9A H9AB 109.5 . . ?
H9AA C9A H9AB 109.5 . . ?
C8A C9A H9AC 109.5 . . ?
H9AA C9A H9AC 109.5 . . ?
H9AB C9A H9AC 109.5 . . ?
N1B C1B C2B 122.31(17) . . ?
N1B C1B H1BA 118.8 . . ?
C2B C1B H1BA 118.8 . . ?
C1B C2B C3B 119.52(19) . . ?
C1B C2B H2BA 120.2 . . ?
C3B C2B H2BA 120.2 . . ?
C4B C3B C2B 118.94(15) . . ?
C4B C3B H3BA 120.5 . . ?
C2B C3B H3BA 120.5 . . ?
C3B C4B C5B 119.30(15) . . ?
C3B C4B H4BA 120.4 . . ?
C5B C4B H4BA 120.4 . . ?
N1B C5B C4B 122.23(15) . . ?
N1B C5B C6B 113.79(10) . . ?
C4B C5B C6B 123.96(14) . . ?
N2B C6B C5B 114.88(12) . . ?
N2B C6B H6BA 122.6 . . ?
C5B C6B H6BA 122.6 . . ?
N4B C7B N3B 121.52(11) . . ?
N4B C7B S1B 131.52(8) . . ?
N3B C7B S1B 106.95(10) . . ?
N4B C8B C9B 112.05(14) . . ?
N4B C8B H8BA 109.2 . . ?
C9B C8B H8BA 109.2 . . ?
N4B C8B H8BB 109.2 . . ?
C9B C8B H8BB 109.2 . . ?
H8BA C8B H8BB 107.9 . . ?
C8B C9B H9BA 109.5 . . ?
C8B C9B H9BB 109.5 . . ?
H9BA C9B H9BB 109.5 . . ?
C8B C9B H9BC 109.5 . . ?
H9BA C9B H9BC 109.5 . . ?
H9BB C9B H9BC 109.5 . . ?
C2C C1C C6C 117.35(14) . . ?
C2C C1C P1 124.14(10) . . ?
C6C C1C P1 118.51(10) . . ?
C1C C2C C3C 119.51(13) . . ?
C1C C2C H2CA 120.2 . . ?
C3C C2C H2CA 120.2 . . ?
C4C C3C C2C 122.34(16) . . ?
C4C C3C H3CA 118.8 . . ?
C2C C3C H3CA 118.8 . . ?
C5C C4C C3C 118.56(18) . . ?
C5C C4C H4CA 120.7 . . ?
C3C C4C H4CA 120.7 . . ?
C4C C5C C6C 120.95(14) . . ?
C4C C5C H5CA 119.5 . . ?
C6C C5C H5CA 119.5 . . ?
C5C C6C C1C 121.09(12) . . ?
C5C C6C H6CA 119.5 . . ?
C1C C6C H6CA 119.5 . . ?
C6D C1D C2D 118.25(12) . . ?
C6D C1D P1 119.26(10) . . ?
C2D C1D P1 122.47(10) . . ?
C1D C2D C3D 120.59(15) . . ?
C1D C2D H2DA 119.7 . . ?
C3D C2D H2DA 119.7 . . ?
C4D C3D C2D 120.91(16) . . ?
C4D C3D H3DA 119.5 . . ?
C2D C3D H3DA 119.5 . . ?
C3D C4D C5D 119.12(14) . . ?
C3D C4D H4DA 120.4 . . ?
C5D C4D H4DA 120.4 . . ?
C4D C5D C6D 120.16(15) . . ?
C4D C5D H5DA 119.9 . . ?
C6D C5D H5DA 119.9 . . ?
C1D C6D C5D 120.97(14) . . ?
C1D C6D H6DA 119.5 . . ?
C5D C6D H6DA 119.5 . . ?
C6E C1E C2E 118.12(12) . . ?
C6E C1E P1 119.41(11) . . ?
C2E C1E P1 122.37(8) . . ?
C3E C2E C1E 119.89(12) . . ?
C3E C2E H2EA 120.1 . . ?
C1E C2E H2EA 120.1 . . ?
C4E C3E C2E 121.29(17) . . ?
C4E C3E H3EA 119.4 . . ?
C2E C3E H3EA 119.4 . . ?
C3E C4E C5E 120.65(14) . . ?
C3E C4E H4EA 119.7 . . ?
C5E C4E H4EA 119.7 . . ?
C4E C5E C6E 118.55(13) . . ?
C4E C5E H5EA 120.7 . . ?
C6E C5E H5EA 120.7 . . ?
C1E C6E C5E 121.49(15) . . ?
C1E C6E H6EA 119.3 . . ?
C5E C6E H6EA 119.3 . . ?
C6F C1F C2F 116.62(10) . . ?
C6F C1F P2 123.05(8) . . ?
C2F C1F P2 120.22(11) . . ?
C3F C2F C1F 121.69(15) . . ?
C3F C2F H2FA 119.2 . . ?
C1F C2F H2FA 119.2 . . ?
C2F C3F C4F 119.97(14) . . ?
C2F C3F H3FA 120.0 . . ?
C4F C3F H3FA 120.0 . . ?
C5F C4F C3F 120.04(13) . . ?
C5F C4F H4FA 120.0 . . ?
C3F C4F H4FA 120.0 . . ?
C4F C5F C6F 120.31(16) . . ?
C4F C5F H5FA 119.8 . . ?
C6F C5F H5FA 119.8 . . ?
C5F C6F C1F 121.33(12) . . ?
C5F C6F H6FA 119.3 . . ?
C1F C6F H6FA 119.3 . . ?
C6G C1G C2G 117.78(12) . . ?
C6G C1G P2 122.93(10) . . ?
C2G C1G P2 119.28(10) . . ?
C1G C2G C3G 120.58(14) . . ?
C1G C2G H2GA 119.7 . . ?
C3G C2G H2GA 119.7 . . ?
C4G C3G C2G 121.01(14) . . ?
C4G C3G H3GA 119.5 . . ?
C2G C3G H3GA 119.5 . . ?
C3G C4G C5G 119.14(13) . . ?
C3G C4G H4GA 120.4 . . ?
C5G C4G H4GA 120.4 . . ?
C4G C5G C6G 119.81(15) . . ?
C4G C5G H5GA 120.1 . . ?
C6G C5G H5GA 120.1 . . ?
C1G C6G C5G 121.65(14) . . ?
C1G C6G H6GA 119.2 . . ?
C5G C6G H6GA 119.2 . . ?
C2H C1H C6H 116.84(13) . . ?
C2H C1H P2 124.15(9) . . ?
C6H C1H P2 118.99(9) . . ?
C1H C2H C3H 122.02(13) . . ?
C1H C2H H2HA 119.0 . . ?
C3H C2H H2HA 119.0 . . ?
C4H C3H C2H 120.47(14) . . ?
C4H C3H H3HA 119.8 . . ?
C2H C3H H3HA 119.8 . . ?
C3H C4H C5H 119.51(17) . . ?
C3H C4H H4HA 120.2 . . ?
C5H C4H H4HA 120.2 . . ?
C4H C5H C6H 119.47(13) . . ?
C4H C5H H5HA 120.3 . . ?
C6H C5H H5HA 120.3 . . ?
C5H C6H C1H 121.67(12) . . ?
C5H C6H H6HA 119.2 . . ?
C1H C6H H6HA 119.2 . . ?

loop_
_geom_bond_atom_site_label_1
_geom_bond_atom_site_label_2
_geom_bond_distance
_geom_bond_site_symmetry_2
_geom_bond_publ_flag
Ru N3B 2.1200(11) . ?
Ru N3A 2.1231(11) . ?
Ru P2 2.3265(4) . ?
Ru P1 2.3339(4) . ?
Ru S1B 2.4257(4) . ?
Ru S1A 2.4360(4) . ?
Cu1A N2A 1.9347(10) . ?
Cu1A N4A 1.9480(12) . ?
Cu1A N1A 2.0337(11) . ?
Cu1A Cl1A 2.107(3) . ?
Cu1A Cl1C 2.1986(6) . ?
Cu1B N2B 1.9486(11) . ?
Cu1B N4B 1.9766(10) . ?
Cu1B N1B 2.0343(11) . ?
Cu1B Cl1D 2.1624(9) . ?
Cu1B Cl1B 2.2453(8) . ?
S1A C7A 1.7313(14) . ?
S1B C7B 1.7375(14) . ?
P1 C1E 1.8396(12) . ?
P1 C1C 1.8420(15) . ?
P1 C1D 1.8440(13) . ?
P2 C1F 1.8255(11) . ?
P2 C1G 1.8405(12) . ?
P2 C1H 1.8490(14) . ?
N1A C5A 1.3317(16) . ?
N1A C1A 1.334(2) . ?
N2A C6A 1.2718(13) . ?
N2A N3A 1.3433(15) . ?
N3A C7A 1.3676(12) . ?
N4A C7A 1.3216(17) . ?
N4A C8A 1.4577(15) . ?
N1B C1B 1.335(2) . ?
N1B C5B 1.3561(18) . ?
N2B C6B 1.2863(13) . ?
N2B N3B 1.3199(14) . ?
N3B C7B 1.3731(13) . ?
N4B C7B 1.3049(18) . ?
N4B C8B 1.4604(14) . ?
C1A C2A 1.375(2) . ?
C1A H1AA 0.9300 . ?
C2A C3A 1.349(2) . ?
C2A H2AA 0.9300 . ?
C3A C4A 1.372(3) . ?
C3A H3AA 0.9300 . ?
C4A C5A 1.3780(17) . ?
C4A H4AA 0.9300 . ?
C5A C6A 1.466(2) . ?
C6A H6AA 0.9300 . ?
C8A C9A 1.479(3) . ?
C8A H8AA 0.9700 . ?
C8A H8AB 0.9700 . ?
C9A H9AA 0.9600 . ?
C9A H9AB 0.9600 . ?
C9A H9AC 0.9600 . ?
C1B C2B 1.371(2) . ?
C1B H1BA 0.9300 . ?
C2B C3B 1.380(3) . ?
C2B H2BA 0.9300 . ?
C3B C4B 1.353(3) . ?
C3B H3BA 0.9300 . ?
C4B C5B 1.3799(17) . ?
C4B H4BA 0.9300 . ?
C5B C6B 1.453(2) . ?
C6B H6BA 0.9300 . ?
C8B C9B 1.487(3) . ?
C8B H8BA 0.9700 . ?
C8B H8BB 0.9700 . ?
C9B H9BA 0.9600 . ?
C9B H9BB 0.9600 . ?
C9B H9BC 0.9600 . ?
C1C C2C 1.3896(19) . ?
C1C C6C 1.4029(17) . ?
C2C C3C 1.390(3) . ?
C2C H2CA 0.9300 . ?
C3C C4C 1.362(2) . ?
C3C H3CA 0.9300 . ?
C4C C5C 1.359(2) . ?
C4C H4CA 0.9300 . ?
C5C C6C 1.380(2) . ?
C5C H5CA 0.9300 . ?
C6C H6CA 0.9300 . ?
C1D C6D 1.3683(19) . ?
C1D C2D 1.380(2) . ?
C2D C3D 1.382(2) . ?
C2D H2DA 0.9300 . ?
C3D C4D 1.362(2) . ?
C3D H3DA 0.9300 . ?
C4D C5D 1.369(2) . ?
C4D H4DA 0.9300 . ?
C5D C6D 1.3925(19) . ?
C5D H5DA 0.9300 . ?
C6D H6DA 0.9300 . ?
C1E C6E 1.3901(17) . ?
C1E C2E 1.395(2) . ?
C2E C3E 1.385(2) . ?
C2E H2EA 0.9300 . ?
C3E C4E 1.352(2) . ?
C3E H3EA 0.9300 . ?
C4E C5E 1.383(3) . ?
C4E H4EA 0.9300 . ?
C5E C6E 1.3957(19) . ?
C5E H5EA 0.9300 . ?
C6E H6EA 0.9300 . ?
C1F C6F 1.404(2) . ?
C1F C2F 1.4072(17) . ?
C2F C3F 1.3766(17) . ?
C2F H2FA 0.9300 . ?
C3F C4F 1.377(3) . ?
C3F H3FA 0.9300 . ?
C4F C5F 1.375(2) . ?
C4F H4FA 0.9300 . ?
C5F C6F 1.3805(16) . ?
C5F H5FA 0.9300 . ?
C6F H6FA 0.9300 . ?
C1G C6G 1.360(2) . ?
C1G C2G 1.3722(19) . ?
C2G C3G 1.3895(19) . ?
C2G H2GA 0.9300 . ?
C3G C4G 1.354(2) . ?
C3G H3GA 0.9300 . ?
C4G C5G 1.360(2) . ?
C4G H4GA 0.9300 . ?
C5G C6G 1.395(2) . ?
C5G H5GA 0.9300 . ?
C6G H6GA 0.9300 . ?
C1H C2H 1.3630(17) . ?
C1H C6H 1.3790(16) . ?
C2H C3H 1.369(2) . ?
C2H H2HA 0.9300 . ?
C3H C4H 1.348(2) . ?
C3H H3HA 0.9300 . ?
C4H C5H 1.371(2) . ?
C4H H4HA 0.9300 . ?
C5H C6H 1.377(2) . ?
C5H H5HA 0.9300 . ?
C6H H6HA 0.9300 . ?

loop_
_geom_torsion_atom_site_label_1
_geom_torsion_atom_site_label_2
_geom_torsion_atom_site_label_3
_geom_torsion_atom_site_label_4
_geom_torsion
_geom_torsion_site_symmetry_1
_geom_torsion_site_symmetry_2
_geom_torsion_site_symmetry_3
_geom_torsion_site_symmetry_4
_geom_torsion_publ_flag
N3B Ru S1A C7A 65.91(6) . . . . ?
N3A Ru S1A C7A -8.95(6) . . . . ?
P2 Ru S1A C7A -98.51(5) . . . . ?
P1 Ru S1A C7A 155.44(5) . . . . ?
S1B Ru S1A C7A 25.63(6) . . . . ?
N3B Ru S1B C7B -6.16(6) . . . . ?
N3A Ru S1B C7B 69.68(6) . . . . ?
P2 Ru S1B C7B 160.20(5) . . . . ?
P1 Ru S1B C7B -93.29(5) . . . . ?
S1A Ru S1B C7B 38.22(6) . . . . ?
N3B Ru P1 C1E 119.71(6) . . . . ?
N3A Ru P1 C1E 75.16(10) . . . . ?
P2 Ru P1 C1E -70.14(5) . . . . ?
S1B Ru P1 C1E -173.77(5) . . . . ?
S1A Ru P1 C1E 23.14(5) . . . . ?
N3B Ru P1 C1C 3.74(4) . . . . ?
N3A Ru P1 C1C -40.81(9) . . . . ?
P2 Ru P1 C1C 173.89(3) . . . . ?
S1B Ru P1 C1C 70.26(4) . . . . ?
S1A Ru P1 C1C -92.83(4) . . . . ?
N3B Ru P1 C1D -112.81(6) . . . . ?
N3A Ru P1 C1D -157.36(9) . . . . ?
P2 Ru P1 C1D 57.33(5) . . . . ?
S1B Ru P1 C1D -46.29(5) . . . . ?
S1A Ru P1 C1D 150.62(5) . . . . ?
N3B Ru P2 C1F 79.21(10) . . . . ?
N3A Ru P2 C1F 125.70(5) . . . . ?
P1 Ru P2 C1F -64.56(5) . . . . ?
S1B Ru P2 C1F 30.77(5) . . . . ?
S1A Ru P2 C1F -167.96(5) . . . . ?
N3B Ru P2 C1G -153.32(9) . . . . ?
N3A Ru P2 C1G -106.83(5) . . . . ?
P1 Ru P2 C1G 62.91(5) . . . . ?
S1B Ru P2 C1G 158.24(5) . . . . ?
S1A Ru P2 C1G -40.49(5) . . . . ?
N3B Ru P2 C1H -37.21(9) . . . . ?
N3A Ru P2 C1H 9.28(4) . . . . ?
P1 Ru P2 C1H 179.02(3) . . . . ?
S1B Ru P2 C1H -85.65(3) . . . . ?
S1A Ru P2 C1H 75.62(3) . . . . ?
N2A Cu1A N1A C5A -3.67(11) . . . . ?
N4A Cu1A N1A C5A -19.5(2) . . . . ?
Cl1A Cu1A N1A C5A 178.09(15) . . . . ?
Cl1C Cu1A N1A C5A 160.92(11) . . . . ?
N2A Cu1A N1A C1A -176.48(17) . . . . ?
N4A Cu1A N1A C1A 167.72(17) . . . . ?
Cl1A Cu1A N1A C1A 5.29(19) . . . . ?
Cl1C Cu1A N1A C1A -11.89(17) . . . . ?
N4A Cu1A N2A C6A 175.97(11) . . . . ?
N1A Cu1A N2A C6A 1.26(11) . . . . ?
Cl1A Cu1A N2A C6A 13.7(8) . . . . ?
Cl1C Cu1A N2A C6A -85.71(17) . . . . ?
N4A Cu1A N2A N3A -6.84(9) . . . . ?
N1A Cu1A N2A N3A 178.46(10) . . . . ?
Cl1A Cu1A N2A N3A -169.1(7) . . . . ?
Cl1C Cu1A N2A N3A 91.48(15) . . . . ?
C6A N2A N3A C7A 179.53(13) . . . . ?
Cu1A N2A N3A C7A 2.59(13) . . . . ?
C6A N2A N3A Ru 37.1(2) . . . . ?
Cu1A N2A N3A Ru -139.84(8) . . . . ?
N3B Ru N3A N2A 53.26(12) . . . . ?
P2 Ru N3A N2A -114.41(12) . . . . ?
P1 Ru N3A N2A 98.82(12) . . . . ?
S1B Ru N3A N2A -11.75(12) . . . . ?
S1A Ru N3A N2A 155.80(13) . . . . ?
N3B Ru N3A C7A -91.04(8) . . . . ?
P2 Ru N3A C7A 101.30(8) . . . . ?
P1 Ru N3A C7A -45.48(14) . . . . ?
S1B Ru N3A C7A -156.05(8) . . . . ?
S1A Ru N3A C7A 11.50(7) . . . . ?
N2A Cu1A N4A C7A 9.52(10) . . . . ?
N1A Cu1A N4A C7A 25.3(2) . . . . ?
Cl1A Cu1A N4A C7A -173.08(14) . . . . ?
Cl1C Cu1A N4A C7A -155.13(10) . . . . ?
N2A Cu1A N4A C8A -177.44(15) . . . . ?
N1A Cu1A N4A C8A -161.69(16) . . . . ?
Cl1A Cu1A N4A C8A -0.03(19) . . . . ?
Cl1C Cu1A N4A C8A 17.91(15) . . . . ?
N2B Cu1B N1B C1B 175.56(18) . . . . ?
N4B Cu1B N1B C1B 164.42(16) . . . . ?
Cl1D Cu1B N1B C1B -10.05(17) . . . . ?
Cl1B Cu1B N1B C1B -4.18(18) . . . . ?
N2B Cu1B N1B C5B -2.77(11) . . . . ?
N4B Cu1B N1B C5B -13.9(2) . . . . ?
Cl1D Cu1B N1B C5B 171.62(11) . . . . ?
Cl1B Cu1B N1B C5B 177.49(11) . . . . ?
N4B Cu1B N2B C6B -179.98(12) . . . . ?
N1B Cu1B N2B C6B 3.93(11) . . . . ?
Cl1D Cu1B N2B C6B -50.2(4) . . . . ?
Cl1B Cu1B N2B C6B 169(3) . . . . ?
N4B Cu1B N2B N3B 1.07(9) . . . . ?
N1B Cu1B N2B N3B -175.02(10) . . . . ?
Cl1D Cu1B N2B N3B 130.8(3) . . . . ?
Cl1B Cu1B N2B N3B -10(3) . . . . ?
C6B N2B N3B C7B -178.29(13) . . . . ?
Cu1B N2B N3B C7B 0.58(14) . . . . ?
C6B N2B N3B Ru 12.5(2) . . . . ?
Cu1B N2B N3B Ru -168.61(10) . . . . ?
N3A Ru N3B N2B 77.30(16) . . . . ?
P2 Ru N3B N2B 124.91(13) . . . . ?
P1 Ru N3B N2B -89.79(16) . . . . ?
S1B Ru N3B N2B 177.61(17) . . . . ?
S1A Ru N3B N2B 13.07(16) . . . . ?
N3A Ru N3B C7B -92.37(8) . . . . ?
P2 Ru N3B C7B -44.76(14) . . . . ?
P1 Ru N3B C7B 100.54(8) . . . . ?
S1B Ru N3B C7B 7.94(7) . . . . ?
S1A Ru N3B C7B -156.60(8) . . . . ?
N2B Cu1B N4B C7B -2.53(10) . . . . ?
N1B Cu1B N4B C7B 8.6(2) . . . . ?
Cl1D Cu1B N4B C7B -177.10(10) . . . . ?
Cl1B Cu1B N4B C7B 177.27(10) . . . . ?
N2B Cu1B N4B C8B -177.67(14) . . . . ?
N1B Cu1B N4B C8B -166.58(15) . . . . ?
Cl1D Cu1B N4B C8B 7.76(14) . . . . ?
Cl1B Cu1B N4B C8B 2.13(14) . . . . ?
C5A N1A C1A C2A -0.6(3) . . . . ?
Cu1A N1A C1A C2A 171.91(15) . . . . ?
N1A C1A C2A C3A 0.3(3) . . . . ?
C1A C2A C3A C4A 0.6(3) . . . . ?
C2A C3A C4A C5A -1.1(3) . . . . ?
C1A N1A C5A C4A 0.0(2) . . . . ?
Cu1A N1A C5A C4A -173.72(13) . . . . ?
C1A N1A C5A C6A 179.00(15) . . . . ?
Cu1A N1A C5A C6A 5.28(17) . . . . ?
C3A C4A C5A N1A 0.8(3) . . . . ?
C3A C4A C5A C6A -178.07(15) . . . . ?
N3A N2A C6A C5A -175.66(12) . . . . ?
Cu1A N2A C6A C5A 1.22(17) . . . . ?
N1A C5A C6A N2A -4.4(2) . . . . ?
C4A C5A C6A N2A 174.54(15) . . . . ?
C8A N4A C7A N3A 174.29(13) . . . . ?
Cu1A N4A C7A N3A -11.71(17) . . . . ?
C8A N4A C7A S1A -8.5(2) . . . . ?
Cu1A N4A C7A S1A 165.52(10) . . . . ?
N2A N3A C7A N4A 6.32(18) . . . . ?
Ru N3A C7A N4A 162.21(11) . . . . ?
N2A N3A C7A S1A -171.52(9) . . . . ?
Ru N3A C7A S1A -15.63(10) . . . . ?
Ru S1A C7A N4A -164.09(15) . . . . ?
Ru S1A C7A N3A 13.42(8) . . . . ?
C7A N4A C8A C9A -88.5(2) . . . . ?
Cu1A N4A C8A C9A 98.97(18) . . . . ?
C5B N1B C1B C2B -1.7(3) . . . . ?
Cu1B N1B C1B C2B -179.94(16) . . . . ?
N1B C1B C2B C3B 2.7(4) . . . . ?
C1B C2B C3B C4B -3.5(3) . . . . ?
C2B C3B C4B C5B 3.5(3) . . . . ?
C1B N1B C5B C4B 1.6(3) . . . . ?
Cu1B N1B C5B C4B -179.87(13) . . . . ?
C1B N1B C5B C6B -177.06(16) . . . . ?
Cu1B N1B C5B C6B 1.48(18) . . . . ?
C3B C4B C5B N1B -2.6(3) . . . . ?
C3B C4B C5B C6B 175.95(17) . . . . ?
N3B N2B C6B C5B 174.61(13) . . . . ?
Cu1B N2B C6B C5B -4.23(17) . . . . ?
N1B C5B C6B N2B 1.6(2) . . . . ?
C4B C5B C6B N2B -176.99(15) . . . . ?
C8B N4B C7B N3B 179.60(13) . . . . ?
Cu1B N4B C7B N3B 3.89(17) . . . . ?
C8B N4B C7B S1B 1.1(2) . . . . ?
Cu1B N4B C7B S1B -174.61(10) . . . . ?
N2B N3B C7B N4B -3.09(18) . . . . ?
Ru N3B C7B N4B 170.51(12) . . . . ?
N2B N3B C7B S1B 175.74(9) . . . . ?
Ru N3B C7B S1B -10.66(10) . . . . ?
Ru S1B C7B N4B -172.19(15) . . . . ?
Ru S1B C7B N3B 9.14(8) . . . . ?
C7B N4B C8B C9B -93.15(19) . . . . ?
Cu1B N4B C8B C9B 81.59(18) . . . . ?
C1E P1 C1C C2C -21.68(15) . . . . ?
C1D P1 C1C C2C -125.36(14) . . . . ?
Ru P1 C1C C2C 104.06(14) . . . . ?
C1E P1 C1C C6C 158.92(12) . . . . ?
C1D P1 C1C C6C 55.24(13) . . . . ?
Ru P1 C1C C6C -75.35(12) . . . . ?
C6C C1C C2C C3C 3.1(3) . . . . ?
P1 C1C C2C C3C -176.27(14) . . . . ?
C1C C2C C3C C4C 0.6(3) . . . . ?
C2C C3C C4C C5C -3.2(3) . . . . ?
C3C C4C C5C C6C 1.9(3) . . . . ?
C4C C5C C6C C1C 2.0(3) . . . . ?
C2C C1C C6C C5C -4.5(2) . . . . ?
P1 C1C C6C C5C 174.98(13) . . . . ?
C1E P1 C1D C6D 98.48(12) . . . . ?
C1C P1 C1D C6D -157.24(11) . . . . ?
Ru P1 C1D C6D -35.91(13) . . . . ?
C1E P1 C1D C2D -80.20(13) . . . . ?
C1C P1 C1D C2D 24.08(13) . . . . ?
Ru P1 C1D C2D 145.41(10) . . . . ?
C6D C1D C2D C3D 0.3(2) . . . . ?
P1 C1D C2D C3D 178.96(12) . . . . ?
C1D C2D C3D C4D -0.4(2) . . . . ?
C2D C3D C4D C5D -0.1(2) . . . . ?
C3D C4D C5D C6D 0.9(2) . . . . ?
C2D C1D C6D C5D 0.5(2) . . . . ?
P1 C1D C6D C5D -178.26(11) . . . . ?
C4D C5D C6D C1D -1.1(2) . . . . ?
C1C P1 C1E C6E 76.08(13) . . . . ?
C1D P1 C1E C6E 178.56(12) . . . . ?
Ru P1 C1E C6E -44.06(13) . . . . ?
C1C P1 C1E C2E -107.61(13) . . . . ?
C1D P1 C1E C2E -5.13(14) . . . . ?
Ru P1 C1E C2E 132.25(11) . . . . ?
C6E C1E C2E C3E -0.1(2) . . . . ?
P1 C1E C2E C3E -176.43(13) . . . . ?
C1E C2E C3E C4E -0.6(3) . . . . ?
C2E C3E C4E C5E 1.1(3) . . . . ?
C3E C4E C5E C6E -0.7(3) . . . . ?
C2E C1E C6E C5E 0.4(2) . . . . ?
P1 C1E C6E C5E 176.84(12) . . . . ?
C4E C5E C6E C1E 0.0(2) . . . . ?
C1G P2 C1F C6F -2.15(13) . . . . ?
C1H P2 C1F C6F -105.20(12) . . . . ?
Ru P2 C1F C6F 133.31(11) . . . . ?
C1G P2 C1F C2F -178.26(11) . . . . ?
C1H P2 C1F C2F 78.69(12) . . . . ?
Ru P2 C1F C2F -42.80(13) . . . . ?
C6F C1F C2F C3F 1.4(2) . . . . ?
P2 C1F C2F C3F 177.78(12) . . . . ?
C1F C2F C3F C4F -2.5(2) . . . . ?
C2F C3F C4F C5F 2.3(3) . . . . ?
C3F C4F C5F C6F -1.2(3) . . . . ?
C4F C5F C6F C1F 0.2(2) . . . . ?
C2F C1F C6F C5F -0.3(2) . . . . ?
P2 C1F C6F C5F -176.54(12) . . . . ?
C1F P2 C1G C6G -78.29(12) . . . . ?
C1H P2 C1G C6G 25.24(12) . . . . ?
Ru P2 C1G C6G 146.67(10) . . . . ?
C1F P2 C1G C2G 100.14(10) . . . . ?
C1H P2 C1G C2G -156.33(10) . . . . ?
Ru P2 C1G C2G -34.90(11) . . . . ?
C6G C1G C2G C3G -0.29(18) . . . . ?
P2 C1G C2G C3G -178.80(10) . . . . ?
C1G C2G C3G C4G -1.2(2) . . . . ?
C2G C3G C4G C5G 1.3(2) . . . . ?
C3G C4G C5G C6G 0.0(2) . . . . ?
C2G C1G C6G C5G 1.6(2) . . . . ?
P2 C1G C6G C5G -179.97(11) . . . . ?
C4G C5G C6G C1G -1.5(2) . . . . ?
C1F P2 C1H C2H -21.93(15) . . . . ?
C1G P2 C1H C2H -126.49(14) . . . . ?
Ru P2 C1H C2H 105.53(14) . . . . ?
C1F P2 C1H C6H 159.77(12) . . . . ?
C1G P2 C1H C6H 55.20(13) . . . . ?
Ru P2 C1H C6H -72.77(12) . . . . ?
C6H C1H C2H C3H -0.7(3) . . . . ?
P2 C1H C2H C3H -179.05(16) . . . . ?
C1H C2H C3H C4H 0.8(3) . . . . ?
C2H C3H C4H C5H -0.1(3) . . . . ?
C3H C4H C5H C6H -0.6(3) . . . . ?
C4H C5H C6H C1H 0.7(3) . . . . ?
C2H C1H C6H C5H 0.0(2) . . . . ?
P2 C1H C6H C5H 178.40(14) . . . . ?
